data_1517426
loop_
_publ_author_name
'Pal, Amlan K.'
'Serroni, Scolastica'
'Zaccheroni, Nelsi'
'Campagna, Sebastiano'
'Hanan, Garry S.'

_publ_section_title
;
 Near infra-red emitting Ru(ii) complexes of tridentate ligands:
 electrochemical and photophysical consequences of a strong donor ligand
 with large bite angles
;
_journal_issue 12
_journal_name_full 'Chem. Sci.'
_journal_page_first 4800
_journal_paper_doi 10.1039/C4SC01604A
_journal_volume 5
_journal_year 2014
_chemical_formula_moiety 'C42 H48 N12 Ru, 2(F6 P)'
_chemical_formula_sum 'C58 H98 F12 N12 O9 P2 Ru'
_chemical_formula_weight 1111.93
_chemical_name_systematic
; 
 ? 
;
_space_group_IT_number 14
_symmetry_cell_setting monoclinic
_symmetry_space_group_name_Hall '-P 2ybc'
_symmetry_space_group_name_H-M 'P 1 21/c 1'
_atom_sites_solution_hydrogens geom
_atom_sites_solution_primary direct
_atom_sites_solution_secondary difmap
_audit_creation_method SHELXL-97
_cell_angle_alpha 90.00
_cell_angle_beta 94.903(2)
_cell_angle_gamma 90.00
_cell_formula_units_Z 4
_cell_length_a 9.6046(4)
_cell_length_b 32.8531(14)
_cell_length_c 17.3497(8)
_cell_measurement_reflns_used 9792
_cell_measurement_temperature 150(2)
_cell_measurement_theta_max 69.36
_cell_measurement_theta_min 3.71
_cell_volume 5454.5(4)
_computing_cell_refinement 'Bruker SAINT'
_computing_data_collection 'Bruker APEX2'
_computing_data_reduction 'Bruker SAINT'
_computing_molecular_graphics 'Bruker SHELXTL'
_computing_publication_material 'Bruker SHELXTL'
_computing_structure_refinement 'SHELXL-97 (Sheldrick, 2008)'
_computing_structure_solution 'SHELXS-97 (Sheldrick, 2008)'
_diffrn_ambient_temperature 150(2)
_diffrn_measured_fraction_theta_full 0.994
_diffrn_measured_fraction_theta_max 0.994
_diffrn_measurement_device_type 'Bruker APEX-II CCD'
_diffrn_measurement_method '\f and \w scans'
_diffrn_radiation_monochromator graphite
_diffrn_radiation_source 'fine-focus sealed tube'
_diffrn_radiation_type CuK\a
_diffrn_radiation_wavelength 1.54178
_diffrn_reflns_av_R_equivalents 0.0425
_diffrn_reflns_av_sigmaI/netI 0.0152
_diffrn_reflns_limit_h_max 11
_diffrn_reflns_limit_h_min -11
_diffrn_reflns_limit_k_max 39
_diffrn_reflns_limit_k_min -39
_diffrn_reflns_limit_l_max 15
_diffrn_reflns_limit_l_min -20
_diffrn_reflns_number 217905
_diffrn_reflns_theta_full 69.71
_diffrn_reflns_theta_max 69.71
_diffrn_reflns_theta_min 3.71
_exptl_absorpt_coefficient_mu 3.602
_exptl_absorpt_correction_T_max 0.8996
_exptl_absorpt_correction_T_min 0.4913
_exptl_absorpt_correction_type multi-scan
_exptl_absorpt_process_details Bruker(Bruker-AXS)
_exptl_crystal_colour purple
_exptl_crystal_density_diffrn 1.354
_exptl_crystal_density_meas 1.354
_exptl_crystal_density_method 'not measured'
_exptl_crystal_description plate
_exptl_crystal_F_000 2264
_exptl_crystal_size_max 0.23
_exptl_crystal_size_mid 0.16
_exptl_crystal_size_min 0.03
_platon_squeeze_details
;
;
_refine_diff_density_max 0.763
_refine_diff_density_min -0.776
_refine_diff_density_rms 0.064
_refine_ls_extinction_method none
_refine_ls_goodness_of_fit_ref 1.045
_refine_ls_hydrogen_treatment constr
_refine_ls_matrix_type full
_refine_ls_number_parameters 643
_refine_ls_number_reflns 10234
_refine_ls_number_restraints 0
_refine_ls_restrained_S_all 1.045
_refine_ls_R_factor_all 0.0407
_refine_ls_R_factor_gt 0.0402
_refine_ls_shift/su_max 0.002
_refine_ls_shift/su_mean 0.000
_refine_ls_structure_factor_coef Fsqd
_refine_ls_weighting_details 'calc w=1/[\s^2^(Fo^2^)+(0.0682P)^2^+2.9516P] where P=(Fo^2^+2Fc^2^)/3'
_refine_ls_weighting_scheme calc
_refine_ls_wR_factor_gt 0.1124
_refine_ls_wR_factor_ref 0.1129
_reflns_number_gt 9987
_reflns_number_total 10234
_reflns_threshold_expression >2sigma(I)
_cod_data_source_file c4sc01604a2.cif
_cod_data_source_block amln71
_cod_depositor_comments
;
The following automatic conversions were performed:

'_symmetry_cell_setting' value 'Monoclinic' changed to 'monoclinic'
according to
/usr/data/users/saulius/crontab/automatic-downloads/rss-feeds/RSC/lib/dictionaries/cif_core.dic
dictionary named 'cif_core.dic' version 2.4.2 from 2011-04-26.

Automatic conversion script
Id: cif_fix_values 2281 2013-09-26 08:29:07Z andrius 

 Adding full bibliography for 1517422--1517426.cif.
;
_cod_original_sg_symbol_Hall -P2ybc
_cod_original_sg_symbol_H-M P2(1)/c
_cod_database_code 1517426

loop_
_symmetry_equiv_pos_as_xyz
'x, y, z'
'-x, y+1/2, -z+1/2'
'-x, -y, -z'
'x, -y-1/2, z-1/2'

loop_
_atom_site_label
_atom_site_type_symbol
_atom_site_fract_x
_atom_site_fract_y
_atom_site_fract_z
_atom_site_U_iso_or_equiv
_atom_site_adp_type
_atom_site_occupancy
_atom_site_symmetry_multiplicity
_atom_site_calc_flag
_atom_site_refinement_flags
_atom_site_disorder_assembly
_atom_site_disorder_group
Ru1 Ru 0.306718(17) 0.170034(5) 0.550027(9) 0.04128(8) Uani 1 1 d . . .
P1 P 0.69813(10) 0.31572(3) 0.73426(5) 0.0738(2) Uani 1 1 d . . .
P2 P 0.71137(8) 0.06006(2) 0.66835(4) 0.06059(18) Uani 1 1 d . . .
F1 F 0.5694(3) 0.30897(8) 0.78406(17) 0.1143(8) Uani 1 1 d . . .
F2 F 0.6280(2) 0.35491(6) 0.69489(13) 0.0950(6) Uani 1 1 d . . .
F3 F 0.7664(3) 0.34360(7) 0.80261(12) 0.0961(6) Uani 1 1 d . . .
F4 F 0.8351(3) 0.32433(8) 0.68910(15) 0.1074(8) Uani 1 1 d . . .
F5A F 0.7879(9) 0.2783(4) 0.7768(7) 0.0855(18) Uani 0.64 1 d P . .
F5B F 0.7337(17) 0.2732(6) 0.7699(12) 0.108(5) Uani 0.36 1 d P . .
F6 F 0.6436(4) 0.28797(8) 0.66526(15) 0.1377(11) Uani 1 1 d . . .
F7 F 0.6317(2) 0.10259(5) 0.66045(11) 0.0756(5) Uani 1 1 d . . .
F8 F 0.5925(3) 0.04196(7) 0.71500(14) 0.1058(7) Uani 1 1 d . . .
F9 F 0.7920(3) 0.07541(7) 0.74637(12) 0.1016(7) Uani 1 1 d . . .
F10 F 0.7923(3) 0.01762(6) 0.67522(15) 0.1005(7) Uani 1 1 d . . .
F11 F 0.8326(2) 0.07807(6) 0.62162(13) 0.0875(6) Uani 1 1 d . . .
F12 F 0.6302(2) 0.04588(6) 0.58879(11) 0.0853(5) Uani 1 1 d . . .
N1 N 0.5024(2) 0.18443(6) 0.51333(11) 0.0467(4) Uani 1 1 d . . .
N2 N 0.30203(18) 0.22875(7) 0.54946(10) 0.0446(4) Uani 1 1 d . . .
N5 N 0.1096(2) 0.18183(6) 0.59005(11) 0.0440(4) Uani 1 1 d . . .
N6 N 0.3889(2) 0.16536(6) 0.66445(12) 0.0468(4) Uani 1 1 d . B .
N7 N 0.3697(3) 0.13786(7) 0.78729(12) 0.0595(5) Uani 1 1 d . B .
N8 N 0.2616(2) 0.10556(6) 0.67916(11) 0.0504(4) Uani 1 1 d . B .
N9 N 0.31363(19) 0.10659(6) 0.54843(10) 0.0456(4) Uani 1 1 d . . .
N10 N 0.3725(2) 0.11020(6) 0.41836(11) 0.0494(4) Uani 1 1 d . . .
N11 N 0.2627(2) 0.14300(7) 0.31067(12) 0.0584(5) Uani 1 1 d . . .
N12 N 0.2234(2) 0.16478(6) 0.43525(12) 0.0469(4) Uani 1 1 d . . .
C1 C 0.5213(2) 0.22530(8) 0.50065(13) 0.0486(5) Uani 1 1 d . . .
C2 C 0.6404(3) 0.24098(9) 0.47272(15) 0.0592(6) Uani 1 1 d . . .
H2 H 0.6501 0.2694 0.4651 0.071 Uiso 1 1 calc R . .
C3 C 0.7456(3) 0.21442(10) 0.45601(17) 0.0653(7) Uani 1 1 d . . .
H3 H 0.8269 0.2241 0.4344 0.078 Uiso 1 1 calc R . .
C4 C 0.7298(3) 0.17339(9) 0.47154(17) 0.0605(7) Uani 1 1 d . . .
H4 H 0.8024 0.1548 0.4623 0.073 Uiso 1 1 calc R . .
C5 C 0.6095(3) 0.15940(9) 0.50026(14) 0.0527(5) Uani 1 1 d . . .
H5 H 0.6015 0.1312 0.5113 0.063 Uiso 1 1 calc R . .
C6 C 0.4069(2) 0.25104(7) 0.52264(13) 0.0468(5) Uani 1 1 d . . .
N3 N 0.4056(2) 0.29134(6) 0.51995(11) 0.0491(4) Uani 1 1 d . . .
C7 C 0.2938(3) 0.30940(8) 0.54748(13) 0.0502(6) Uani 1 1 d . . .
N4 N 0.1853(2) 0.28952(6) 0.57516(12) 0.0488(4) Uani 1 1 d . . .
C8 C 0.1930(2) 0.24945(7) 0.57461(13) 0.0457(5) Uani 1 1 d . . .
C9 C 0.0856(2) 0.22249(7) 0.60046(13) 0.0456(5) Uani 1 1 d . . .
C10 C -0.0306(3) 0.23744(8) 0.63310(15) 0.0525(5) Uani 1 1 d . . .
H10 H -0.0429 0.2659 0.6392 0.063 Uiso 1 1 calc R . .
C11 C -0.1282(3) 0.21045(8) 0.65660(17) 0.0598(6) Uani 1 1 d . . .
H11 H -0.2079 0.2199 0.6802 0.072 Uiso 1 1 calc R . .
C12 C -0.1072(3) 0.16912(8) 0.64502(17) 0.0568(6) Uani 1 1 d . . .
H12 H -0.1737 0.1499 0.6601 0.068 Uiso 1 1 calc R . .
C13 C 0.0105(3) 0.15601(8) 0.61151(14) 0.0480(5) Uani 1 1 d . . .
H13 H 0.0221 0.1277 0.6033 0.058 Uiso 1 1 calc R . .
C14 C 0.2872(3) 0.35418(8) 0.54996(14) 0.0532(6) Uani 1 1 d . . .
C15 C 0.4076(3) 0.37766(8) 0.55433(15) 0.0580(6) Uani 1 1 d . . .
H15 H 0.4958 0.3649 0.5517 0.070 Uiso 1 1 calc R . .
C16 C 0.4010(3) 0.41962(8) 0.56244(16) 0.0615(7) Uani 1 1 d . . .
H16 H 0.4851 0.4350 0.5666 0.074 Uiso 1 1 calc R . .
C17 C 0.2732(3) 0.43964(8) 0.56466(15) 0.0595(6) Uani 1 1 d . . .
C18 C 0.1535(3) 0.41562(9) 0.5572(2) 0.0709(8) Uani 1 1 d . . .
H18 H 0.0646 0.4284 0.5562 0.085 Uiso 1 1 calc R . .
C19 C 0.1599(3) 0.37385(8) 0.55118(19) 0.0667(7) Uani 1 1 d . . .
H19 H 0.0761 0.3584 0.5478 0.080 Uiso 1 1 calc R . .
C20 C 0.2617(4) 0.48585(8) 0.57345(17) 0.0647(7) Uani 1 1 d . . .
C21 C 0.4006(4) 0.50542(9) 0.6023(2) 0.0776(9) Uani 1 1 d . . .
H21A H 0.4707 0.4994 0.5661 0.116 Uiso 1 1 calc R . .
H21B H 0.4317 0.4945 0.6535 0.116 Uiso 1 1 calc R . .
H21C H 0.3885 0.5350 0.6060 0.116 Uiso 1 1 calc R . .
C22 C 0.2121(4) 0.50327(9) 0.49392(19) 0.0787(9) Uani 1 1 d . . .
H22A H 0.1954 0.5326 0.4986 0.118 Uiso 1 1 calc R . .
H22B H 0.1253 0.4897 0.4743 0.118 Uiso 1 1 calc R . .
H22C H 0.2840 0.4987 0.4580 0.118 Uiso 1 1 calc R . .
C23 C 0.1551(4) 0.49616(10) 0.63155(19) 0.0785(9) Uani 1 1 d . . .
H23A H 0.1470 0.5258 0.6360 0.118 Uiso 1 1 calc R . .
H23B H 0.1863 0.4846 0.6822 0.118 Uiso 1 1 calc R . .
H23C H 0.0640 0.4847 0.6135 0.118 Uiso 1 1 calc R . .
C24 C 0.1152(3) 0.19162(8) 0.39947(15) 0.0547(6) Uani 1 1 d . . .
H24A H 0.0910 0.2126 0.4370 0.066 Uiso 1 1 calc R . .
H24B H 0.0300 0.1757 0.3837 0.066 Uiso 1 1 calc R . .
C25 C 0.1696(4) 0.21177(10) 0.32912(18) 0.0733(8) Uani 1 1 d . . .
H25A H 0.0993 0.2311 0.3054 0.088 Uiso 1 1 calc R . .
H25B H 0.2563 0.2271 0.3446 0.088 Uiso 1 1 calc R . .
C26 C 0.1987(4) 0.17899(11) 0.27193(18) 0.0769(9) Uani 1 1 d . . .
H26A H 0.1101 0.1710 0.2424 0.092 Uiso 1 1 calc R . .
H26B H 0.2621 0.1898 0.2348 0.092 Uiso 1 1 calc R . .
C27 C 0.3091(3) 0.11299(10) 0.25513(16) 0.0694(8) Uani 1 1 d . . .
H27A H 0.3732 0.1265 0.2214 0.083 Uiso 1 1 calc R . .
H27B H 0.2268 0.1033 0.2219 0.083 Uiso 1 1 calc R . .
C28 C 0.3822(3) 0.07694(10) 0.29367(16) 0.0687(7) Uani 1 1 d . . .
H28A H 0.4438 0.0638 0.2580 0.082 Uiso 1 1 calc R . .
H28B H 0.3130 0.0566 0.3083 0.082 Uiso 1 1 calc R . .
C29 C 0.4675(3) 0.09242(9) 0.36492(16) 0.0602(6) Uani 1 1 d . . .
H29A H 0.5211 0.0697 0.3906 0.072 Uiso 1 1 calc R . .
H29B H 0.5346 0.1133 0.3501 0.072 Uiso 1 1 calc R . .
C30 C 0.2823(3) 0.14053(8) 0.38790(13) 0.0487(5) Uani 1 1 d . . .
C31 C 0.3399(3) 0.08669(7) 0.48257(14) 0.0488(5) Uani 1 1 d . . .
C32 C 0.3377(3) 0.04455(8) 0.47767(16) 0.0580(6) Uani 1 1 d . . .
H32 H 0.3547 0.0312 0.4308 0.070 Uiso 1 1 calc R . .
C33 C 0.3105(3) 0.02229(9) 0.54222(17) 0.0641(7) Uani 1 1 d . . .
H33 H 0.3075 -0.0066 0.5400 0.077 Uiso 1 1 calc R . .
C34 C 0.2879(3) 0.04212(8) 0.60959(16) 0.0604(6) Uani 1 1 d . . .
H34 H 0.2715 0.0271 0.6547 0.072 Uiso 1 1 calc R . .
C35 C 0.2894(3) 0.08437(7) 0.61125(14) 0.0500(5) Uani 1 1 d . . .
C36 C 0.1796(3) 0.08475(9) 0.73480(16) 0.0625(7) Uani 1 1 d . . .
H36A H 0.1252 0.0624 0.7087 0.075 Uiso 1 1 calc R . .
H36B H 0.1132 0.1041 0.7555 0.075 Uiso 1 1 calc R . .
C37 C 0.2761(4) 0.06782(10) 0.80034(17) 0.0738(8) Uani 1 1 d . . .
H37A H 0.2209 0.0546 0.8390 0.089 Uiso 1 1 calc R . .
H37B H 0.3390 0.0472 0.7803 0.089 Uiso 1 1 calc R . .
C38 C 0.3604(4) 0.10226(10) 0.83735(17) 0.0753(8) Uani 1 1 d . . .
H38A H 0.3181 0.1107 0.8849 0.090 Uiso 1 1 calc R . .
H38B H 0.4560 0.0923 0.8528 0.090 Uiso 1 1 calc R . .
C39 C 0.4356(4) 0.17371(10) 0.82624(17) 0.0738(9) Uani 1 1 d . . .
H39A H 0.3800 0.1818 0.8692 0.089 Uiso 1 1 calc R A 1
H39B H 0.5301 0.1661 0.8489 0.089 Uiso 1 1 calc R A 1
C40A C 0.4476(5) 0.20869(14) 0.7748(2) 0.0567(10) Uani 0.60 1 d P B 1
H40A H 0.5168 0.2282 0.7988 0.068 Uiso 0.60 1 calc PR B 1
H40B H 0.3563 0.2227 0.7666 0.068 Uiso 0.60 1 calc PR B 1
C40B C 0.5477(9) 0.1867(3) 0.7775(4) 0.074(2) Uani 0.40 1 d P B 2
H40C H 0.5922 0.2118 0.7995 0.089 Uiso 0.40 1 calc PR B 2
H40D H 0.6201 0.1653 0.7782 0.089 Uiso 0.40 1 calc PR B 2
C41 C 0.4931(3) 0.19439(8) 0.69823(14) 0.0522(5) Uani 1 1 d . . .
H41A H 0.5006 0.2178 0.6630 0.063 Uiso 1 1 calc R B 1
H41B H 0.5858 0.1811 0.7060 0.063 Uiso 1 1 calc R B 1
C42 C 0.3456(3) 0.13748(7) 0.70960(13) 0.0487(5) Uani 1 1 d . . .

loop_
_atom_site_aniso_label
_atom_site_aniso_U_11
_atom_site_aniso_U_22
_atom_site_aniso_U_33
_atom_site_aniso_U_23
_atom_site_aniso_U_13
_atom_site_aniso_U_12
Ru1 0.04675(12) 0.04100(12) 0.03609(11) -0.00089(6) 0.00354(7) -0.00035(6)
P1 0.0973(6) 0.0634(4) 0.0593(4) -0.0049(3) -0.0011(4) 0.0229(4)
P2 0.0766(4) 0.0458(3) 0.0592(4) -0.0006(3) 0.0049(3) -0.0061(3)
F1 0.0943(15) 0.1092(18) 0.139(2) 0.0293(16) 0.0101(15) 0.0074(13)
F2 0.1064(15) 0.0829(13) 0.0932(14) 0.0118(11) -0.0056(12) 0.0322(11)
F3 0.1287(18) 0.0904(13) 0.0682(12) -0.0100(10) 0.0020(11) 0.0003(13)
F4 0.1192(19) 0.1132(18) 0.0938(16) 0.0012(12) 0.0320(14) 0.0327(14)
F5A 0.104(4) 0.076(3) 0.073(3) -0.0054(19) -0.012(3) 0.033(3)
F5B 0.176(15) 0.082(8) 0.065(6) 0.007(5) 0.005(9) 0.069(10)
F6 0.213(3) 0.0971(17) 0.0910(16) -0.0174(13) -0.0546(19) -0.0014(19)
F7 0.0856(12) 0.0606(9) 0.0817(11) -0.0030(8) 0.0139(9) 0.0114(8)
F8 0.1269(18) 0.1030(16) 0.0918(15) 0.0175(12) 0.0330(13) -0.0353(14)
F9 0.1336(19) 0.0845(13) 0.0803(13) -0.0127(11) -0.0277(12) -0.0044(13)
F10 0.1241(17) 0.0506(10) 0.1227(18) 0.0007(10) -0.0132(14) 0.0097(10)
F11 0.0864(12) 0.0687(11) 0.1120(15) -0.0091(10) 0.0363(11) -0.0083(9)
F12 0.1028(14) 0.0801(12) 0.0711(11) -0.0155(9) -0.0039(10) -0.0062(10)
N1 0.0496(10) 0.0536(11) 0.0364(9) -0.0013(8) 0.0019(8) 0.0013(9)
N2 0.0460(10) 0.0483(11) 0.0392(10) 0.0003(7) 0.0029(8) -0.0026(7)
N5 0.0497(10) 0.0429(9) 0.0390(9) -0.0024(8) 0.0015(8) -0.0029(8)
N6 0.0529(11) 0.0467(10) 0.0406(10) -0.0017(8) 0.0015(8) -0.0003(8)
N7 0.0801(15) 0.0604(13) 0.0377(10) 0.0010(9) 0.0033(10) 0.0015(11)
N8 0.0638(12) 0.0478(10) 0.0402(10) 0.0050(8) 0.0089(9) -0.0009(9)
N9 0.0512(11) 0.0454(11) 0.0399(10) -0.0026(7) 0.0030(8) 0.0002(8)
N10 0.0551(11) 0.0523(11) 0.0412(10) -0.0074(8) 0.0071(8) 0.0016(9)
N11 0.0652(13) 0.0731(14) 0.0368(10) -0.0028(9) 0.0044(9) -0.0020(11)
N12 0.0479(10) 0.0514(11) 0.0412(10) 0.0010(8) 0.0027(8) 0.0002(8)
C1 0.0494(12) 0.0573(13) 0.0387(11) 0.0026(10) 0.0016(9) -0.0010(10)
C2 0.0558(14) 0.0716(17) 0.0504(14) 0.0095(12) 0.0052(11) -0.0063(12)
C3 0.0511(14) 0.090(2) 0.0562(15) 0.0059(14) 0.0106(11) -0.0030(14)
C4 0.0511(14) 0.082(2) 0.0485(14) -0.0048(12) 0.0051(12) 0.0065(12)
C5 0.0503(13) 0.0652(14) 0.0419(12) -0.0038(11) -0.0002(10) 0.0060(11)
C6 0.0503(12) 0.0509(12) 0.0389(11) 0.0046(9) 0.0012(9) -0.0033(10)
N3 0.0570(11) 0.0479(10) 0.0413(10) 0.0050(8) -0.0017(8) -0.0056(9)
C7 0.0595(14) 0.0465(13) 0.0428(13) 0.0039(9) -0.0062(11) -0.0060(10)
N4 0.0542(11) 0.0429(10) 0.0484(11) -0.0012(8) -0.0016(8) -0.0004(8)
C8 0.0495(12) 0.0450(11) 0.0423(11) -0.0006(9) 0.0019(9) -0.0017(9)
C9 0.0482(12) 0.0458(12) 0.0425(11) -0.0024(9) 0.0024(9) -0.0022(9)
C10 0.0522(13) 0.0483(13) 0.0570(14) -0.0095(10) 0.0054(11) -0.0011(10)
C11 0.0566(14) 0.0577(14) 0.0669(16) -0.0111(12) 0.0152(12) -0.0023(11)
C12 0.0550(15) 0.0537(15) 0.0628(16) -0.0065(11) 0.0120(12) -0.0096(10)
C13 0.0532(13) 0.0453(12) 0.0455(12) -0.0026(10) 0.0041(10) -0.0066(10)
C14 0.0657(15) 0.0453(13) 0.0463(13) 0.0048(9) -0.0088(11) -0.0038(11)
C15 0.0684(16) 0.0510(13) 0.0536(14) 0.0066(11) -0.0002(12) -0.0080(12)
C16 0.0732(17) 0.0530(14) 0.0571(15) 0.0055(11) -0.0018(13) -0.0134(13)
C17 0.0802(17) 0.0464(13) 0.0489(13) 0.0052(10) -0.0115(12) -0.0065(12)
C18 0.0697(17) 0.0511(14) 0.087(2) 0.0035(14) -0.0193(15) 0.0015(13)
C19 0.0642(16) 0.0477(14) 0.084(2) 0.0037(13) -0.0158(14) -0.0051(12)
C20 0.089(2) 0.0471(13) 0.0554(15) 0.0029(11) -0.0064(14) -0.0069(13)
C21 0.107(3) 0.0480(15) 0.075(2) 0.0009(13) -0.0101(18) -0.0156(15)
C22 0.119(3) 0.0506(15) 0.0645(18) 0.0101(13) -0.0068(18) 0.0018(16)
C23 0.109(3) 0.0581(16) 0.0674(19) -0.0056(14) 0.0000(17) -0.0042(16)
C24 0.0549(13) 0.0630(15) 0.0454(13) 0.0048(11) -0.0018(10) 0.0043(11)
C25 0.086(2) 0.0776(19) 0.0556(16) 0.0181(14) 0.0007(14) 0.0073(16)
C26 0.090(2) 0.099(2) 0.0417(15) 0.0121(15) 0.0036(14) 0.0113(19)
C27 0.0785(19) 0.090(2) 0.0411(13) -0.0159(13) 0.0099(12) -0.0075(16)
C28 0.0782(18) 0.0775(19) 0.0518(15) -0.0207(14) 0.0143(13) -0.0058(15)
C29 0.0618(15) 0.0678(16) 0.0524(14) -0.0144(12) 0.0134(12) -0.0005(12)
C30 0.0492(12) 0.0572(13) 0.0395(11) -0.0016(10) 0.0028(9) -0.0074(10)
C31 0.0537(13) 0.0483(12) 0.0441(12) -0.0043(10) 0.0018(10) 0.0005(10)
C32 0.0691(16) 0.0507(13) 0.0536(14) -0.0111(11) 0.0016(12) 0.0002(12)
C33 0.084(2) 0.0414(13) 0.0652(17) -0.0053(11) -0.0010(15) -0.0024(12)
C34 0.0788(18) 0.0482(13) 0.0539(14) 0.0040(11) 0.0040(13) -0.0056(12)
C35 0.0593(14) 0.0475(12) 0.0430(12) 0.0004(9) 0.0022(10) -0.0008(10)
C36 0.0756(17) 0.0638(16) 0.0499(14) 0.0088(12) 0.0161(13) -0.0053(13)
C37 0.103(2) 0.0682(18) 0.0516(15) 0.0171(13) 0.0115(15) 0.0005(16)
C38 0.103(2) 0.0721(19) 0.0496(15) 0.0135(13) -0.0032(15) 0.0051(17)
C39 0.102(2) 0.078(2) 0.0408(14) -0.0108(12) 0.0008(15) -0.0091(16)
C40A 0.071(3) 0.055(2) 0.044(2) -0.0141(18) 0.0057(19) -0.002(2)
C40B 0.075(5) 0.090(6) 0.057(4) -0.001(4) 0.003(4) -0.005(4)
C41 0.0559(13) 0.0574(14) 0.0423(12) -0.0057(10) -0.0017(10) -0.0027(11)
C42 0.0567(13) 0.0492(12) 0.0404(11) -0.0013(9) 0.0051(10) 0.0062(10)

loop_
_atom_type_symbol
_atom_type_description
_atom_type_scat_dispersion_real
_atom_type_scat_dispersion_imag
_atom_type_scat_source
C C 0.0181 0.0091 'International Tables Vol C Tables 4.2.6.8 and 6.1.1.4'
H H 0.0000 0.0000 'International Tables Vol C Tables 4.2.6.8 and 6.1.1.4'
N N 0.0311 0.0180 'International Tables Vol C Tables 4.2.6.8 and 6.1.1.4'
F F 0.0727 0.0534 'International Tables Vol C Tables 4.2.6.8 and 6.1.1.4'
P P 0.2955 0.4335 'International Tables Vol C Tables 4.2.6.8 and 6.1.1.4'
Ru Ru 0.0552 3.2960 'International Tables Vol C Tables 4.2.6.8 and 6.1.1.4'
O O 0.0492 0.0322 'International Tables Vol C Tables 4.2.6.8 and 6.1.1.4'

loop_
_geom_angle_atom_site_label_1
_geom_angle_atom_site_label_2
_geom_angle_atom_site_label_3
_geom_angle
N2 Ru1 N6 94.91(7)
N2 Ru1 N9 178.80(7)
N6 Ru1 N9 85.93(7)
N2 Ru1 N12 94.06(7)
N6 Ru1 N12 171.02(8)
N9 Ru1 N12 85.11(7)
N2 Ru1 N1 78.07(8)
N6 Ru1 N1 91.70(8)
N9 Ru1 N1 101.05(8)
N12 Ru1 N1 90.55(8)
N2 Ru1 N5 78.27(7)
N6 Ru1 N5 88.70(8)
N9 Ru1 N5 102.63(7)
N12 Ru1 N5 92.72(8)
N1 Ru1 N5 156.29(9)
F5B P1 F6 80.1(7)
F5B P1 F2 167.2(6)
F6 P1 F2 92.39(14)
F5B P1 F1 79.2(8)
F6 P1 F1 96.33(19)
F2 P1 F1 91.50(13)
F5B P1 F3 99.1(7)
F6 P1 F3 175.33(18)
F2 P1 F3 89.22(13)
F1 P1 F3 88.00(15)
F5B P1 F4 101.0(7)
F6 P1 F4 87.95(18)
F2 P1 F4 88.98(13)
F1 P1 F4 175.67(17)
F3 P1 F4 87.70(15)
F5B P1 F5A 19.6(8)
F6 P1 F5A 92.1(4)
F2 P1 F5A 173.2(4)
F1 P1 F5A 93.1(5)
F3 P1 F5A 85.9(4)
F4 P1 F5A 86.0(5)
F8 P2 F9 90.21(14)
F8 P2 F11 179.44(15)
F9 P2 F11 89.52(13)
F8 P2 F7 90.67(13)
F9 P2 F7 89.44(12)
F11 P2 F7 89.82(10)
F8 P2 F12 90.72(13)
F9 P2 F12 178.38(12)
F11 P2 F12 89.56(12)
F7 P2 F12 89.22(11)
F8 P2 F10 90.08(14)
F9 P2 F10 90.86(13)
F11 P2 F10 89.43(13)
F7 P2 F10 179.20(14)
F12 P2 F10 90.47(12)
F5B F5A P1 71(3)
F5A F5B P1 89(4)
C5 N1 C1 117.1(2)
C5 N1 Ru1 129.11(18)
C1 N1 Ru1 113.82(15)
C8 N2 C6 117.2(2)
C8 N2 Ru1 121.30(15)
C6 N2 Ru1 121.53(16)
C13 N5 C9 116.5(2)
C13 N5 Ru1 130.50(17)
C9 N5 Ru1 112.86(15)
C42 N6 C41 117.4(2)
C42 N6 Ru1 120.93(17)
C41 N6 Ru1 121.58(16)
C42 N7 C38 124.9(2)
C42 N7 C39 119.8(2)
C38 N7 C39 114.3(2)
C42 N8 C35 122.7(2)
C42 N8 C36 115.2(2)
C35 N8 C36 118.0(2)
C35 N9 C31 118.5(2)
C35 N9 Ru1 121.48(15)
C31 N9 Ru1 120.04(16)
C30 N10 C31 121.1(2)
C30 N10 C29 116.2(2)
C31 N10 C29 118.0(2)
C30 N11 C26 121.6(2)
C30 N11 C27 126.1(2)
C26 N11 C27 112.2(2)
C30 N12 C24 115.6(2)
C30 N12 Ru1 119.88(16)
C24 N12 Ru1 123.79(16)
N1 C1 C2 123.0(2)
N1 C1 C6 114.2(2)
C2 C1 C6 122.7(2)
C1 C2 C3 118.7(3)
C1 C2 H2 120.7
C3 C2 H2 120.7
C2 C3 C4 118.6(3)
C2 C3 H3 120.7
C4 C3 H3 120.7
C5 C4 C3 120.3(3)
C5 C4 H4 119.8
C3 C4 H4 119.8
N1 C5 C4 122.2(3)
N1 C5 H5 118.9
C4 C5 H5 118.9
N3 C6 N2 123.1(2)
N3 C6 C1 125.0(2)
N2 C6 C1 111.9(2)
C6 N3 C7 115.6(2)
N3 C7 N4 125.0(2)
N3 C7 C14 119.1(2)
N4 C7 C14 115.8(2)
C8 N4 C7 115.7(2)
N4 C8 N2 123.4(2)
N4 C8 C9 124.2(2)
N2 C8 C9 112.4(2)
N5 C9 C10 123.4(2)
N5 C9 C8 114.8(2)
C10 C9 C8 121.8(2)
C11 C10 C9 119.0(2)
C11 C10 H10 120.5
C9 C10 H10 120.5
C10 C11 C12 118.4(2)
C10 C11 H11 120.8
C12 C11 H11 120.8
C13 C12 C11 119.9(2)
C13 C12 H12 120.1
C11 C12 H12 120.1
N5 C13 C12 122.7(2)
N5 C13 H13 118.6
C12 C13 H13 118.6
C19 C14 C15 118.2(3)
C19 C14 C7 120.4(2)
C15 C14 C7 121.3(2)
C14 C15 C16 120.9(3)
C14 C15 H15 119.6
C16 C15 H15 119.6
C15 C16 C17 121.2(3)
C15 C16 H16 119.4
C17 C16 H16 119.4
C18 C17 C16 116.9(3)
C18 C17 C20 120.4(3)
C16 C17 C20 122.7(3)
C19 C18 C17 122.0(3)
C19 C18 H18 119.0
C17 C18 H18 119.0
C18 C19 C14 120.8(3)
C18 C19 H19 119.6
C14 C19 H19 119.6
C21 C20 C17 112.5(3)
C21 C20 C22 109.5(3)
C17 C20 C22 107.5(2)
C21 C20 C23 107.7(3)
C17 C20 C23 110.0(3)
C22 C20 C23 109.6(3)
C20 C21 H21A 109.5
C20 C21 H21B 109.5
H21A C21 H21B 109.5
C20 C21 H21C 109.5
H21A C21 H21C 109.5
H21B C21 H21C 109.5
C20 C22 H22A 109.5
C20 C22 H22B 109.5
H22A C22 H22B 109.5
C20 C22 H22C 109.5
H22A C22 H22C 109.5
H22B C22 H22C 109.5
C20 C23 H23A 109.5
C20 C23 H23B 109.5
H23A C23 H23B 109.5
C20 C23 H23C 109.5
H23A C23 H23C 109.5
H23B C23 H23C 109.5
N12 C24 C25 108.9(2)
N12 C24 H24A 109.9
C25 C24 H24A 109.9
N12 C24 H24B 109.9
C25 C24 H24B 109.9
H24A C24 H24B 108.3
C26 C25 C24 108.3(3)
C26 C25 H25A 110.0
C24 C25 H25A 110.0
C26 C25 H25B 110.0
C24 C25 H25B 110.0
H25A C25 H25B 108.4
N11 C26 C25 111.6(2)
N11 C26 H26A 109.3
C25 C26 H26A 109.3
N11 C26 H26B 109.3
C25 C26 H26B 109.3
H26A C26 H26B 108.0
N11 C27 C28 113.1(2)
N11 C27 H27A 109.0
C28 C27 H27A 109.0
N11 C27 H27B 109.0
C28 C27 H27B 109.0
H27A C27 H27B 107.8
C27 C28 C29 107.4(2)
C27 C28 H28A 110.2
C29 C28 H28A 110.2
C27 C28 H28B 110.2
C29 C28 H28B 110.2
H28A C28 H28B 108.5
N10 C29 C28 109.0(2)
N10 C29 H29A 109.9
C28 C29 H29A 109.9
N10 C29 H29B 109.9
C28 C29 H29B 109.9
H29A C29 H29B 108.3
N12 C30 N11 124.1(2)
N12 C30 N10 119.1(2)
N11 C30 N10 116.9(2)
N9 C31 C32 121.9(2)
N9 C31 N10 118.0(2)
C32 C31 N10 120.0(2)
C33 C32 C31 118.8(2)
C33 C32 H32 120.6
C31 C32 H32 120.6
C34 C33 C32 119.6(3)
C34 C33 H33 120.2
C32 C33 H33 120.2
C33 C34 C35 119.4(3)
C33 C34 H34 120.3
C35 C34 H34 120.3
N9 C35 C34 121.8(2)
N9 C35 N8 117.7(2)
C34 C35 N8 120.5(2)
N8 C36 C37 109.8(2)
N8 C36 H36A 109.7
C37 C36 H36A 109.7
N8 C36 H36B 109.7
C37 C36 H36B 109.7
H36A C36 H36B 108.2
C38 C37 C36 108.5(3)
C38 C37 H37A 110.0
C36 C37 H37A 110.0
C38 C37 H37B 110.0
C36 C37 H37B 110.0
H37A C37 H37B 108.4
N7 C38 C37 113.9(2)
N7 C38 H38A 108.8
C37 C38 H38A 108.8
N7 C38 H38B 108.8
C37 C38 H38B 108.8
H38A C38 H38B 107.7
C40A C39 N7 113.6(3)
C40A C39 C40B 47.9(4)
N7 C39 C40B 105.8(4)
C40A C39 H39A 108.8
N7 C39 H39A 108.8
C40B C39 H39A 144.4
C40A C39 H39B 108.8
N7 C39 H39B 108.8
C40B C39 H39B 67.4
H39A C39 H39B 107.7
C39 C40A C41 109.6(3)
C39 C40A H40A 109.7
C41 C40A H40A 109.7
C39 C40A H40B 109.7
C41 C40A H40B 109.7
H40A C40A H40B 108.2
C41 C40B C39 111.6(6)
C41 C40B H40C 109.3
C39 C40B H40C 109.3
C41 C40B H40D 109.3
C39 C40B H40D 109.3
H40C C40B H40D 108.0
C40B C41 N6 116.4(4)
C40B C41 C40A 47.7(4)
N6 C41 C40A 108.4(3)
C40B C41 H41A 132.9
N6 C41 H41A 110.0
C40A C41 H41A 110.0
C40B C41 H41B 63.1
N6 C41 H41B 110.0
C40A C41 H41B 110.0
H41A C41 H41B 108.4
N6 C42 N7 124.1(2)
N6 C42 N8 120.4(2)
N7 C42 N8 115.4(2)

loop_
_geom_bond_atom_site_label_1
_geom_bond_atom_site_label_2
_geom_bond_distance
Ru1 N2 1.930(2)
Ru1 N6 2.078(2)
Ru1 N9 2.086(2)
Ru1 N12 2.089(2)
Ru1 N1 2.090(2)
Ru1 N5 2.107(2)
P1 F5B 1.55(2)
P1 F6 1.559(2)
P1 F2 1.581(2)
P1 F1 1.584(3)
P1 F3 1.594(2)
P1 F4 1.613(3)
P1 F5A 1.640(11)
P2 F8 1.571(2)
P2 F9 1.583(2)
P2 F11 1.589(2)
P2 F7 1.5933(18)
P2 F12 1.5956(19)
P2 F10 1.596(2)
F5A F5B 0.55(2)
N1 C5 1.351(3)
N1 C1 1.375(3)
N2 C8 1.352(3)
N2 C6 1.359(3)
N5 C13 1.351(3)
N5 C9 1.370(3)
N6 C42 1.297(3)
N6 C41 1.468(3)
N7 C42 1.348(3)
N7 C38 1.464(4)
N7 C39 1.473(4)
N8 C42 1.399(3)
N8 C35 1.413(3)
N8 C36 1.466(3)
N9 C35 1.348(3)
N9 C31 1.358(3)
N10 C30 1.394(3)
N10 C31 1.413(3)
N10 C29 1.476(3)
N11 C30 1.340(3)
N11 C26 1.469(4)
N11 C27 1.474(4)
N12 C30 1.308(3)
N12 C24 1.460(3)
C1 C2 1.380(4)
C1 C6 1.463(3)
C2 C3 1.384(4)
C2 H2 0.9500
C3 C4 1.386(4)
C3 H3 0.9500
C4 C5 1.376(4)
C4 H4 0.9500
C5 H5 0.9500
C6 N3 1.325(3)
N3 C7 1.349(3)
C7 N4 1.352(3)
C7 C14 1.474(4)
N4 C8 1.319(3)
C8 C9 1.459(3)
C9 C10 1.384(3)
C10 C11 1.377(4)
C10 H10 0.9500
C11 C12 1.390(4)
C11 H11 0.9500
C12 C13 1.384(4)
C12 H12 0.9500
C13 H13 0.9500
C14 C19 1.384(4)
C14 C15 1.387(4)
C15 C16 1.387(4)
C15 H15 0.9500
C16 C17 1.397(4)
C16 H16 0.9500
C17 C18 1.392(4)
C17 C20 1.531(4)
C18 C19 1.378(4)
C18 H18 0.9500
C19 H19 0.9500
C20 C21 1.526(4)
C20 C22 1.532(4)
C20 C23 1.535(5)
C21 H21A 0.9800
C21 H21B 0.9800
C21 H21C 0.9800
C22 H22A 0.9800
C22 H22B 0.9800
C22 H22C 0.9800
C23 H23A 0.9800
C23 H23B 0.9800
C23 H23C 0.9800
C24 C25 1.520(4)
C24 H24A 0.9900
C24 H24B 0.9900
C25 C26 1.507(5)
C25 H25A 0.9900
C25 H25B 0.9900
C26 H26A 0.9900
C26 H26B 0.9900
C27 C28 1.504(5)
C27 H27A 0.9900
C27 H27B 0.9900
C28 C29 1.512(4)
C28 H28A 0.9900
C28 H28B 0.9900
C29 H29A 0.9900
C29 H29B 0.9900
C31 C32 1.387(4)
C32 C33 1.381(4)
C32 H32 0.9500
C33 C34 1.372(4)
C33 H33 0.9500
C34 C35 1.388(4)
C34 H34 0.9500
C36 C37 1.510(4)
C36 H36A 0.9900
C36 H36B 0.9900
C37 C38 1.503(5)
C37 H37A 0.9900
C37 H37B 0.9900
C38 H38A 0.9900
C38 H38B 0.9900
C39 C40A 1.466(6)
C39 C40B 1.487(9)
C39 H39A 0.9900
C39 H39B 0.9900
C40A C41 1.508(5)
C40A H40A 0.9900
C40A H40B 0.9900
C40B C41 1.452(8)
C40B H40C 0.9900
C40B H40D 0.9900
C41 H41A 0.9900
C41 H41B 0.9900

loop_
_geom_torsion_atom_site_label_1
_geom_torsion_atom_site_label_2
_geom_torsion_atom_site_label_3
_geom_torsion_atom_site_label_4
_geom_torsion
F6 P1 F5A F5B -52(4)
F1 P1 F5A F5B 44(4)
F3 P1 F5A F5B 132(4)
F4 P1 F5A F5B -140(4)
F6 P1 F5B F5A 127(4)
F2 P1 F5B F5A -178.4(6)
F1 P1 F5B F5A -135(4)
F3 P1 F5B F5A -49(4)
F4 P1 F5B F5A 41(4)
N2 Ru1 N1 C5 174.6(2)
N6 Ru1 N1 C5 79.9(2)
N9 Ru1 N1 C5 -6.3(2)
N12 Ru1 N1 C5 -91.4(2)
N5 Ru1 N1 C5 170.56(19)
N2 Ru1 N1 C1 -5.96(15)
N6 Ru1 N1 C1 -100.62(16)
N9 Ru1 N1 C1 173.20(15)
N12 Ru1 N1 C1 88.08(16)
N5 Ru1 N1 C1 -10.0(3)
N6 Ru1 N2 C8 -84.99(17)
N12 Ru1 N2 C8 94.60(17)
N1 Ru1 N2 C8 -175.70(18)
N5 Ru1 N2 C8 2.66(16)
N6 Ru1 N2 C6 96.10(17)
N12 Ru1 N2 C6 -84.32(17)
N1 Ru1 N2 C6 5.39(16)
N5 Ru1 N2 C6 -176.26(18)
N2 Ru1 N5 C13 -179.6(2)
N6 Ru1 N5 C13 -84.3(2)
N9 Ru1 N5 C13 1.3(2)
N12 Ru1 N5 C13 86.9(2)
N1 Ru1 N5 C13 -175.54(19)
N2 Ru1 N5 C9 -4.70(15)
N6 Ru1 N5 C9 90.58(16)
N9 Ru1 N5 C9 176.11(15)
N12 Ru1 N5 C9 -98.29(16)
N1 Ru1 N5 C9 -0.7(3)
N2 Ru1 N6 C42 140.24(19)
N9 Ru1 N6 C42 -40.63(19)
N1 Ru1 N6 C42 -141.59(19)
N5 Ru1 N6 C42 62.13(19)
N2 Ru1 N6 C41 -37.06(19)
N9 Ru1 N6 C41 142.08(19)
N1 Ru1 N6 C41 41.12(19)
N5 Ru1 N6 C41 -115.16(19)
N6 Ru1 N9 C35 34.96(18)
N12 Ru1 N9 C35 -144.49(19)
N1 Ru1 N9 C35 125.90(18)
N5 Ru1 N9 C35 -52.79(19)
N6 Ru1 N9 C31 -146.59(18)
N12 Ru1 N9 C31 33.96(18)
N1 Ru1 N9 C31 -55.64(18)
N5 Ru1 N9 C31 125.66(17)
N2 Ru1 N12 C30 132.27(19)
N9 Ru1 N12 C30 -46.86(19)
N1 Ru1 N12 C30 54.19(19)
N5 Ru1 N12 C30 -149.31(19)
N2 Ru1 N12 C24 -37.1(2)
N9 Ru1 N12 C24 143.7(2)
N1 Ru1 N12 C24 -115.2(2)
N5 Ru1 N12 C24 41.3(2)
C5 N1 C1 C2 2.7(3)
Ru1 N1 C1 C2 -176.83(19)
C5 N1 C1 C6 -174.6(2)
Ru1 N1 C1 C6 5.8(2)
N1 C1 C2 C3 0.5(4)
C6 C1 C2 C3 177.7(2)
C1 C2 C3 C4 -3.1(4)
C2 C3 C4 C5 2.4(4)
C1 N1 C5 C4 -3.5(3)
Ru1 N1 C5 C4 175.99(19)
C3 C4 C5 N1 1.0(4)
C8 N2 C6 N3 -0.4(3)
Ru1 N2 C6 N3 178.57(17)
C8 N2 C6 C1 177.30(19)
Ru1 N2 C6 C1 -3.7(3)
N1 C1 C6 N3 175.9(2)
C2 C1 C6 N3 -1.5(4)
N1 C1 C6 N2 -1.8(3)
C2 C1 C6 N2 -179.1(2)
N2 C6 N3 C7 1.5(3)
C1 C6 N3 C7 -175.9(2)
C6 N3 C7 N4 -1.4(3)
C6 N3 C7 C14 177.2(2)
N3 C7 N4 C8 0.2(3)
C14 C7 N4 C8 -178.44(19)
C7 N4 C8 N2 1.0(3)
C7 N4 C8 C9 -178.7(2)
C6 N2 C8 N4 -0.9(3)
Ru1 N2 C8 N4 -179.90(17)
C6 N2 C8 C9 178.8(2)
Ru1 N2 C8 C9 -0.2(3)
C13 N5 C9 C10 1.9(3)
Ru1 N5 C9 C10 -173.77(19)
C13 N5 C9 C8 -178.4(2)
Ru1 N5 C9 C8 6.0(2)
N4 C8 C9 N5 175.7(2)
N2 C8 C9 N5 -4.0(3)
N4 C8 C9 C10 -4.6(4)
N2 C8 C9 C10 175.7(2)
N5 C9 C10 C11 0.0(4)
C8 C9 C10 C11 -179.8(2)
C9 C10 C11 C12 -1.3(4)
C10 C11 C12 C13 0.9(4)
C9 N5 C13 C12 -2.4(3)
Ru1 N5 C13 C12 172.3(2)
C11 C12 C13 N5 1.1(4)
N3 C7 C14 C19 157.2(3)
N4 C7 C14 C19 -24.0(3)
N3 C7 C14 C15 -25.4(3)
N4 C7 C14 C15 153.3(2)
C19 C14 C15 C16 2.2(4)
C7 C14 C15 C16 -175.2(2)
C14 C15 C16 C17 -1.5(4)
C15 C16 C17 C18 -1.0(4)
C15 C16 C17 C20 -179.9(3)
C16 C17 C18 C19 2.7(5)
C20 C17 C18 C19 -178.3(3)
C17 C18 C19 C14 -2.0(5)
C15 C14 C19 C18 -0.5(4)
C7 C14 C19 C18 176.9(3)
C18 C17 C20 C21 164.5(3)
C16 C17 C20 C21 -16.5(4)
C18 C17 C20 C22 -74.9(4)
C16 C17 C20 C22 104.1(3)
C18 C17 C20 C23 44.4(4)
C16 C17 C20 C23 -136.6(3)
C30 N12 C24 C25 -47.6(3)
Ru1 N12 C24 C25 122.2(2)
N12 C24 C25 C26 62.3(3)
C30 N11 C26 C25 3.7(4)
C27 N11 C26 C25 -172.3(3)
C24 C25 C26 N11 -40.2(4)
C30 N11 C27 C28 1.0(4)
C26 N11 C27 C28 176.8(3)
N11 C27 C28 C29 -36.7(3)
C30 N10 C29 C28 -54.7(3)
C31 N10 C29 C28 101.5(3)
C27 C28 C29 N10 62.3(3)
C24 N12 C30 N11 9.2(4)
Ru1 N12 C30 N11 -161.0(2)
C24 N12 C30 N10 -171.3(2)
Ru1 N12 C30 N10 18.4(3)
C26 N11 C30 N12 14.4(4)
C27 N11 C30 N12 -170.2(3)
C26 N11 C30 N10 -165.1(3)
C27 N11 C30 N10 10.4(4)
C31 N10 C30 N12 42.6(3)
C29 N10 C30 N12 -161.9(2)
C31 N10 C30 N11 -137.9(2)
C29 N10 C30 N11 17.6(3)
C35 N9 C31 C32 2.1(3)
Ru1 N9 C31 C32 -176.36(19)
C35 N9 C31 N10 -176.7(2)
Ru1 N9 C31 N10 4.8(3)
C30 N10 C31 N9 -56.1(3)
C29 N10 C31 N9 148.9(2)
C30 N10 C31 C32 125.1(3)
C29 N10 C31 C32 -29.9(3)
N9 C31 C32 C33 -1.1(4)
N10 C31 C32 C33 177.6(2)
C31 C32 C33 C34 -0.8(4)
C32 C33 C34 C35 1.6(4)
C31 N9 C35 C34 -1.3(4)
Ru1 N9 C35 C34 177.2(2)
C31 N9 C35 N8 -179.7(2)
Ru1 N9 C35 N8 -1.2(3)
C33 C34 C35 N9 -0.6(4)
C33 C34 C35 N8 177.8(3)
C42 N8 C35 N9 -49.3(3)
C36 N8 C35 N9 154.6(2)
C42 N8 C35 C34 132.2(3)
C36 N8 C35 C34 -23.9(4)
C42 N8 C36 C37 -58.2(3)
C35 N8 C36 C37 99.7(3)
N8 C36 C37 C38 57.7(3)
C42 N7 C38 C37 -19.6(5)
C39 N7 C38 C37 172.1(3)
C36 C37 C38 N7 -21.7(4)
C42 N7 C39 C40A 9.5(5)
C38 N7 C39 C40A 178.4(3)
C42 N7 C39 C40B -41.0(5)
C38 N7 C39 C40B 127.9(4)
N7 C39 C40A C41 -41.9(5)
C40B C39 C40A C41 48.4(5)
C40A C39 C40B C41 -52.0(5)
N7 C39 C40B C41 55.8(7)
C39 C40B C41 N6 -41.3(8)
C39 C40B C41 C40A 50.1(5)
C42 N6 C41 C40B 5.6(5)
Ru1 N6 C41 C40B -177.1(4)
C42 N6 C41 C40A -45.7(3)
Ru1 N6 C41 C40A 131.7(2)
C39 C40A C41 C40B -50.2(5)
C39 C40A C41 N6 59.1(4)
C41 N6 C42 N7 12.8(4)
Ru1 N6 C42 N7 -164.6(2)
C41 N6 C42 N8 -171.1(2)
Ru1 N6 C42 N8 11.5(3)
C38 N7 C42 N6 -160.7(3)
C39 N7 C42 N6 7.0(4)
C38 N7 C42 N8 23.0(4)
C39 N7 C42 N8 -169.4(3)
C35 N8 C42 N6 44.0(3)
C36 N8 C42 N6 -159.2(2)
C35 N8 C42 N7 -139.5(2)
C36 N8 C42 N7 17.2(3)

loop_
_platon_squeeze_void_nr
_platon_squeeze_void_average_x
_platon_squeeze_void_average_y
_platon_squeeze_void_average_z
_platon_squeeze_void_volume
_platon_squeeze_void_count_electrons
_platon_squeeze_void_content
1 0.000 0.000 0.500 619 133 ' '
2 0.000 0.500 1.000 619 133 ' '
